data_7018305
loop_
_publ_author_name
'Xu, Fei'
'Matsumoto, Kazuhiko'
'Hagiwara, Rika'

_publ_section_title
;
 Effects of alkyl chain length and anion size on thermal and structural
 properties for 1-alkyl-3-methylimidazolium hexafluorocomplex salts
 (C(x)MImAF(6), x = 14, 16 and 18; A = P, As, Sb, Nb and Ta).
;
_journal_issue 12
_journal_name_full 'Dalton transactions (Cambridge, England : 2003)'
_journal_page_first 3494
_journal_page_last 3502
_journal_paper_doi 10.1039/c2dt11693f
_journal_volume 41
_journal_year 2012
_chemical_formula_moiety
;
(C22 N2 H43 +), (Ta F6 -)
;
_chemical_formula_sum 'C22 H43 F6 N2 Ta'
_chemical_formula_weight 630.53
_chemical_melting_point 347.0
_chemical_name_common C18MImTaF6
_chemical_name_systematic
;
?
;
_space_group_IT_number 14
_symmetry_cell_setting monoclinic
_symmetry_space_group_name_Hall '-P 2yab'
_symmetry_space_group_name_H-M 'P 1 21/a 1'
_atom_sites_solution_hydrogens geom
_atom_sites_solution_primary direct
_atom_sites_solution_secondary difmap
_audit_creation_method SHELXL-97
_cell_angle_alpha 90.00
_cell_angle_beta 95.112(2)
_cell_angle_gamma 90.00
_cell_formula_units_Z 4
_cell_length_a 9.6813(8)
_cell_length_b 10.0074(9)
_cell_length_c 29.014(3)
_cell_measurement_reflns_used 10816
_cell_measurement_temperature 298
_cell_measurement_theta_max 54.80
_cell_measurement_theta_min 6.12
_cell_volume 2799.8(4)
_computing_cell_refinement 'RAPID AUTO 2.40 (Rigaku 2006)'
_computing_data_collection 'Rigaku R-AXIS Rapid-II'
_computing_data_reduction 'RAPID AUTO 2.40 (Rigaku 2006)'
_computing_structure_refinement 'SHELXL-97 (Sheldrick, 1997)'
_computing_structure_solution 'SIR92 (Altmare et al., 1994)'
_diffrn_ambient_temperature 298
_diffrn_measured_fraction_theta_full 0.991
_diffrn_measured_fraction_theta_max 0.991
_diffrn_measurement_device_type 'Rigaku R-AXIS RapidII'
_diffrn_measurement_method 'imaging plate'
_diffrn_radiation_monochromator graphite
_diffrn_radiation_source 'fine-focus sealed tube'
_diffrn_radiation_type MoK\a
_diffrn_radiation_wavelength 0.71073
_diffrn_reflns_av_R_equivalents 0.0524
_diffrn_reflns_av_sigmaI/netI 0.0538
_diffrn_reflns_limit_h_max 11
_diffrn_reflns_limit_h_min -10
_diffrn_reflns_limit_k_max 11
_diffrn_reflns_limit_k_min -11
_diffrn_reflns_limit_l_max 34
_diffrn_reflns_limit_l_min -34
_diffrn_reflns_number 20501
_diffrn_reflns_theta_full 25.00
_diffrn_reflns_theta_max 25.00
_diffrn_reflns_theta_min 3.06
_exptl_absorpt_coefficient_mu 3.976
_exptl_absorpt_correction_T_max 1.0000
_exptl_absorpt_correction_T_min 0.1945
_exptl_absorpt_correction_type multi-scan
_exptl_absorpt_process_details 'RAPID AUTO 2.40 (Rigaku 2006)'
_exptl_crystal_colour colorless
_exptl_crystal_density_diffrn 1.496
_exptl_crystal_density_method 'not measured'
_exptl_crystal_description platelet
_exptl_crystal_F_000 1264
_exptl_crystal_size_max 0.43
_exptl_crystal_size_mid 0.13
_exptl_crystal_size_min 0.04
_refine_diff_density_max 0.629
_refine_diff_density_min -0.379
_refine_diff_density_rms 0.068
_refine_ls_extinction_method none
_refine_ls_goodness_of_fit_ref 0.994
_refine_ls_hydrogen_treatment constr
_refine_ls_matrix_type full
_refine_ls_number_parameters 301
_refine_ls_number_reflns 4902
_refine_ls_number_restraints 98
_refine_ls_restrained_S_all 1.082
_refine_ls_R_factor_all 0.0976
_refine_ls_R_factor_gt 0.0469
_refine_ls_shift/su_max 0.008
_refine_ls_shift/su_mean 0.001
_refine_ls_structure_factor_coef Fsqd
_refine_ls_weighting_details 'calc w=1/[\s^2^(Fo^2^)+(0.0676P)^2^+0.9149P] where P=(Fo^2^+2Fc^2^)/3'
_refine_ls_weighting_scheme calc
_refine_ls_wR_factor_gt 0.1136
_refine_ls_wR_factor_ref 0.1406
_reflns_number_gt 2514
_reflns_number_total 4902
_reflns_threshold_expression >2sigma(I)
_cod_data_source_file c2dt11693f.txt
_cod_data_source_block C18MImTaF6-25oC
_cod_original_sg_symbol_H-M P21/a
_cod_database_code 7018305

loop_
_symmetry_equiv_pos_as_xyz
'x, y, z'
'-x+1/2, y+1/2, -z'
'-x, -y, -z'
'x-1/2, -y-1/2, z'

loop_
_atom_site_label
_atom_site_type_symbol
_atom_site_fract_x
_atom_site_fract_y
_atom_site_fract_z
_atom_site_U_iso_or_equiv
_atom_site_adp_type
_atom_site_occupancy
_atom_site_symmetry_multiplicity
_atom_site_calc_flag
_atom_site_refinement_flags
_atom_site_disorder_assembly
_atom_site_disorder_group
Ta1 Ta -0.15451(4) 0.02938(5) 0.108425(15) 0.1173(3) Uani 1 1 d . . .
F4 F -0.2441(10) -0.0492(8) 0.1548(3) 0.199(3) Uani 1 1 d . . .
F3 F -0.2974(8) 0.1434(8) 0.0992(4) 0.230(4) Uani 1 1 d . . .
F2 F -0.0743(9) 0.0995(12) 0.0587(3) 0.239(4) Uani 1 1 d . . .
F5 F -0.0142(7) -0.0954(8) 0.1172(3) 0.194(3) Uani 1 1 d . . .
N1 N 0.3863(10) -0.0203(11) 0.1129(3) 0.121(3) Uani 1 1 d D A .
F6 F -0.0533(8) 0.1418(7) 0.1475(3) 0.201(3) Uani 1 1 d . . .
F1 F -0.2542(6) -0.0887(8) 0.0683(3) 0.179(3) Uani 1 1 d . . .
C21 C -0.6446(15) -0.1533(13) 0.6673(5) 0.168(5) Uani 1 1 d D . .
H21A H -0.6264 -0.2481 0.6713 0.201 Uiso 1 1 calc R . .
H21B H -0.7298 -0.1437 0.6473 0.201 Uiso 1 1 calc R . .
C9 C 0.1618(11) -0.1450(13) 0.2468(5) 0.207(7) Uani 1 1 d DU . .
H9AA H 0.0912 -0.0946 0.2284 0.249 Uiso 0.525(17) 1 calc PR A 1
H9BA H 0.1323 -0.2376 0.2454 0.249 Uiso 0.525(17) 1 calc PR A 1
H9AB H 0.0787 -0.1295 0.2262 0.249 Uiso 0.475(17) 1 d PR A 2
H9BB H 0.1900 -0.2378 0.2455 0.249 Uiso 0.475(17) 1 d PR A 2
C18 C -0.3881(12) -0.0941(11) 0.5739(4) 0.150(4) Uani 1 1 d D . .
H18A H -0.4056 0.0008 0.5698 0.180 Uiso 1 1 calc R . .
H18B H -0.3029 -0.1038 0.5939 0.180 Uiso 1 1 calc R . .
C17 C -0.3670(12) -0.1547(10) 0.5274(4) 0.139(4) Uani 1 1 d D . .
H17A H -0.4516 -0.1435 0.5073 0.167 Uiso 1 1 calc R . .
H17B H -0.3513 -0.2499 0.5315 0.167 Uiso 1 1 calc R . .
C13 C -0.0910(12) -0.1611(11) 0.3870(4) 0.144(4) Uani 1 1 d D . .
H13A H -0.1766 -0.1479 0.3675 0.173 Uiso 1 1 calc R . .
H13B H -0.0767 -0.2565 0.3907 0.173 Uiso 1 1 calc R . .
N3 N 0.3989(10) -0.1172(9) 0.0503(4) 0.122(3) Uani 1 1 d . . .
C22 C -0.6650(18) -0.0929(18) 0.7137(6) 0.209(7) Uani 1 1 d D . .
H22A H -0.6787 0.0026 0.7098 0.251 Uiso 1 1 calc R . .
H22B H -0.5810 -0.1060 0.7340 0.251 Uiso 1 1 calc R . .
C12 C 0.0277(12) -0.1029(12) 0.3631(5) 0.154(4) Uani 1 1 d D A .
H12A H 0.0149 -0.0071 0.3598 0.185 Uiso 1 1 calc R . .
H12B H 0.1140 -0.1181 0.3820 0.185 Uiso 1 1 calc R . .
C10 C 0.1552(12) -0.1022(15) 0.2946(4) 0.205(7) Uani 1 1 d D A .
H10A H 0.1462 -0.0057 0.2954 0.246 Uiso 1 1 calc R . .
H10B H 0.2413 -0.1259 0.3124 0.246 Uiso 1 1 calc R . .
C15 C -0.2262(10) -0.1581(9) 0.4573(4) 0.134(4) Uani 1 1 d D . .
H15A H -0.3106 -0.1469 0.4369 0.161 Uiso 1 1 calc R . .
H15B H -0.2109 -0.2532 0.4616 0.161 Uiso 1 1 calc R . .
C24 C 0.4515(13) -0.2075(12) 0.0153(4) 0.162(4) Uani 1 1 d . . .
H24A H 0.4367 -0.1672 -0.0148 0.243 Uiso 1 1 calc R . .
H24B H 0.4031 -0.2912 0.0153 0.243 Uiso 1 1 calc R . .
H24C H 0.5489 -0.2226 0.0227 0.243 Uiso 1 1 calc R . .
C5 C 0.2827(16) 0.0322(14) 0.0855(7) 0.154(4) Uani 1 1 d . . .
H5 H 0.2183 0.0959 0.0929 0.185 Uiso 1 1 calc R . .
C20 C -0.5278(15) -0.0911(14) 0.6440(4) 0.164(5) Uani 1 1 d D . .
H20A H -0.4430 -0.0987 0.6643 0.196 Uiso 1 1 calc R . .
H20B H -0.5471 0.0033 0.6393 0.196 Uiso 1 1 calc R . .
C14 C -0.1063(11) -0.1001(11) 0.4337(4) 0.137(4) Uani 1 1 d D . .
H14A H -0.1198 -0.0045 0.4301 0.164 Uiso 1 1 calc R . .
H14B H -0.0212 -0.1141 0.4534 0.164 Uiso 1 1 calc R . .
C11 C 0.0371(11) -0.1635(12) 0.3166(5) 0.155(4) Uani 1 1 d D . .
H11A H -0.0487 -0.1483 0.2974 0.186 Uiso 1 1 calc R A .
H11B H 0.0511 -0.2592 0.3197 0.186 Uiso 1 1 calc R . .
C2 C 0.4511(11) -0.1134(11) 0.0934(5) 0.121(3) Uani 1 1 d . . .
H2 H 0.5213 -0.1675 0.1072 0.146 Uiso 1 1 calc R . .
C19 C -0.5056(12) -0.1548(10) 0.5978(4) 0.143(4) Uani 1 1 d D . .
H19A H -0.4872 -0.2492 0.6027 0.171 Uiso 1 1 calc R . .
H19B H -0.5906 -0.1468 0.5776 0.171 Uiso 1 1 calc R . .
C23 C -0.786(2) -0.1496(17) 0.7369(6) 0.245(8) Uani 1 1 d D . .
H23A H -0.8640 -0.1600 0.7144 0.367 Uiso 1 1 calc R . .
H23B H -0.8096 -0.0899 0.7608 0.367 Uiso 1 1 calc R . .
H23C H -0.7605 -0.2350 0.7501 0.367 Uiso 1 1 calc R . .
C16 C -0.2474(12) -0.0959(12) 0.5036(4) 0.141(4) Uani 1 1 d D . .
H16A H -0.2635 -0.0009 0.4993 0.169 Uiso 1 1 calc R . .
H16B H -0.1628 -0.1064 0.5239 0.169 Uiso 1 1 calc R . .
C4 C 0.2928(14) -0.0275(15) 0.0452(6) 0.148(4) Uani 1 1 d . . .
H4 H 0.2369 -0.0109 0.0181 0.177 Uiso 1 1 calc R . .
C7A C 0.2833(18) -0.009(2) 0.1933(6) 0.147(7) Uani 0.525(17) 1 d PDU A 1
H7A1 H 0.1964 -0.0085 0.1738 0.176 Uiso 0.525(17) 1 calc PR A 1
H7A2 H 0.2820 0.0661 0.2142 0.176 Uiso 0.525(17) 1 calc PR A 1
C8A C 0.290(2) -0.137(2) 0.2218(7) 0.200(9) Uani 0.525(17) 1 d PDU A 1
H8A1 H 0.2956 -0.2144 0.2017 0.240 Uiso 0.525(17) 1 calc PR A 1
H8A2 H 0.3715 -0.1366 0.2438 0.240 Uiso 0.525(17) 1 calc PR A 1
C7B C 0.3051(18) -0.1033(16) 0.1821(5) 0.158(7) Uani 0.475(17) 1 d PDU A 2
H7B1 H 0.2196 -0.1141 0.1623 0.189 Uiso 0.475(17) 1 calc PR A 2
H7B2 H 0.3539 -0.1880 0.1842 0.189 Uiso 0.475(17) 1 calc PR A 2
C8B C 0.2769(19) -0.0536(18) 0.2287(5) 0.176(8) Uani 0.475(17) 1 d PDU A 2
H8B1 H 0.2456 0.0385 0.2268 0.211 Uiso 0.475(17) 1 calc PR A 2
H8B2 H 0.3607 -0.0577 0.2497 0.211 Uiso 0.475(17) 1 calc PR A 2
C6 C 0.3988(12) 0.0106(12) 0.1632(4) 0.157(4) Uani 1 1 d DU . .
H6AA H 0.4256 0.1038 0.1662 0.189 Uiso 0.525(17) 1 calc PR A 1
H6BA H 0.4767 -0.0411 0.1769 0.189 Uiso 0.525(17) 1 calc PR A 1
H6AB H 0.3707 0.1015 0.1693 0.189 Uiso 0.475(17) 1 d PR A 2
H6BB H 0.4943 -0.0028 0.1755 0.189 Uiso 0.475(17) 1 d PR A 2

loop_
_atom_site_aniso_label
_atom_site_aniso_U_11
_atom_site_aniso_U_22
_atom_site_aniso_U_33
_atom_site_aniso_U_23
_atom_site_aniso_U_13
_atom_site_aniso_U_12
Ta1 0.1151(3) 0.1165(4) 0.1220(4) 0.0061(3) 0.0193(2) -0.0007(3)
F4 0.228(8) 0.211(8) 0.159(6) 0.035(5) 0.021(6) -0.027(6)
F3 0.179(6) 0.158(6) 0.352(12) 0.039(7) 0.027(7) 0.050(5)
F2 0.201(7) 0.334(11) 0.188(7) 0.089(8) 0.050(6) -0.062(8)
F5 0.155(5) 0.152(5) 0.266(9) -0.035(6) -0.036(6) 0.033(5)
N1 0.116(6) 0.121(7) 0.126(8) 0.021(6) 0.009(6) -0.023(5)
F6 0.214(7) 0.146(6) 0.240(8) -0.056(5) 0.007(6) -0.036(5)
F1 0.130(4) 0.222(7) 0.184(6) -0.061(5) 0.007(4) -0.031(5)
C21 0.205(13) 0.131(10) 0.161(12) -0.020(9) -0.016(10) -0.005(10)
C9 0.134(9) 0.199(13) 0.296(16) 0.140(13) 0.055(10) 0.010(9)
C18 0.157(9) 0.107(7) 0.178(12) -0.014(8) -0.031(9) -0.007(8)
C17 0.167(10) 0.102(7) 0.144(10) -0.012(7) -0.016(8) -0.002(7)
C13 0.151(9) 0.108(8) 0.169(11) -0.001(7) -0.007(8) -0.011(7)
N3 0.128(7) 0.117(7) 0.122(8) 0.013(6) 0.007(6) -0.030(6)
C22 0.263(19) 0.182(14) 0.178(16) -0.042(13) -0.008(13) -0.018(14)
C12 0.145(9) 0.106(8) 0.204(14) 0.015(9) -0.023(9) -0.019(8)
C10 0.163(11) 0.200(14) 0.248(18) 0.107(15) -0.011(12) -0.033(11)
C15 0.139(8) 0.086(6) 0.171(10) -0.007(7) -0.025(7) -0.007(6)
C24 0.188(10) 0.144(10) 0.157(10) -0.018(9) 0.034(9) -0.058(9)
C5 0.151(11) 0.155(12) 0.158(12) 0.028(10) 0.017(11) 0.006(9)
C20 0.202(13) 0.129(9) 0.150(11) -0.009(9) -0.036(10) -0.015(10)
C14 0.136(8) 0.099(7) 0.168(11) 0.016(8) -0.025(8) -0.017(7)
C11 0.135(8) 0.116(9) 0.217(14) 0.033(9) 0.026(9) -0.012(7)
C2 0.113(7) 0.104(8) 0.149(11) 0.007(7) 0.017(7) -0.006(6)
C19 0.171(10) 0.103(7) 0.148(10) -0.009(7) -0.022(8) -0.011(7)
C23 0.33(2) 0.199(17) 0.216(18) -0.009(13) 0.058(17) -0.027(17)
C16 0.159(9) 0.112(7) 0.144(10) -0.004(7) -0.025(8) 0.002(8)
C4 0.132(9) 0.145(10) 0.163(13) 0.039(10) -0.002(9) 0.000(8)
C7A 0.125(12) 0.172(16) 0.151(16) 0.062(12) 0.052(10) 0.040(12)
C8A 0.164(14) 0.167(17) 0.27(2) 0.097(14) 0.057(13) 0.026(14)
C7B 0.127(13) 0.135(16) 0.216(16) 0.055(15) 0.040(12) 0.057(11)
C8B 0.158(14) 0.170(19) 0.206(15) 0.107(15) 0.058(13) 0.029(13)
C6 0.153(9) 0.165(10) 0.162(11) 0.022(8) 0.061(8) 0.011(7)

loop_
_atom_type_symbol
_atom_type_description
_atom_type_scat_dispersion_real
_atom_type_scat_dispersion_imag
_atom_type_scat_source
C C 0.0033 0.0016 'International Tables Vol C Tables 4.2.6.8 and 6.1.1.4'
H H 0.0000 0.0000 'International Tables Vol C Tables 4.2.6.8 and 6.1.1.4'
N N 0.0061 0.0033 'International Tables Vol C Tables 4.2.6.8 and 6.1.1.4'
F F 0.0171 0.0103 'International Tables Vol C Tables 4.2.6.8 and 6.1.1.4'
Ta Ta -0.7052 6.5227 'International Tables Vol C Tables 4.2.6.8 and 6.1.1.4'

loop_
_geom_angle_atom_site_label_1
_geom_angle_atom_site_label_2
_geom_angle_atom_site_label_3
_geom_angle
F3 Ta1 F6 93.7(4)
F3 Ta1 F2 90.8(5)
F6 Ta1 F2 90.6(4)
F3 Ta1 F4 88.5(4)
F6 Ta1 F4 94.0(4)
F2 Ta1 F4 175.3(4)
F3 Ta1 F5 176.9(3)
F6 Ta1 F5 89.1(3)
F2 Ta1 F5 90.5(5)
F4 Ta1 F5 90.0(4)
F3 Ta1 F1 87.7(4)
F6 Ta1 F1 178.5(3)
F2 Ta1 F1 89.0(4)
F4 Ta1 F1 86.3(4)
F5 Ta1 F1 89.5(3)
C2 N1 C5 113.3(12)
C2 N1 C6 125.8(12)
C5 N1 C6 119.7(13)
C20 C21 C22 113.6(12)
C20 C21 H21A 108.9
C22 C21 H21A 108.9
C20 C21 H21B 108.9
C22 C21 H21B 108.9
H21A C21 H21B 107.7
C10 C9 C8A 123.7(13)
C10 C9 C8B 103.8(8)
C8A C9 C8B 33.1(9)
C10 C9 H9AA 106.4
C8A C9 H9AA 106.4
C8B C9 H9AA 90.0
C10 C9 H9BA 106.4
C8A C9 H9BA 106.4
C8B C9 H9BA 139.4
H9AA C9 H9BA 106.5
C10 C9 H9AB 115.7
C8A C9 H9AB 112.0
C8B C9 H9AB 106.1
H9AA C9 H9AB 22.2
H9BA C9 H9AB 84.4
C10 C9 H9BB 110.6
C8A C9 H9BB 77.4
C8B C9 H9BB 109.6
H9AA C9 H9BB 131.6
H9BA C9 H9BB 33.4
H9AB C9 H9BB 110.6
C17 C18 C19 114.6(10)
C17 C18 H18A 108.6
C19 C18 H18A 108.6
C17 C18 H18B 108.6
C19 C18 H18B 108.6
H18A C18 H18B 107.6
C18 C17 C16 114.8(10)
C18 C17 H17A 108.6
C16 C17 H17A 108.6
C18 C17 H17B 108.6
C16 C17 H17B 108.6
H17A C17 H17B 107.5
C14 C13 C12 113.4(11)
C14 C13 H13A 108.9
C12 C13 H13A 108.9
C14 C13 H13B 108.9
C12 C13 H13B 108.9
H13A C13 H13B 107.7
C2 N3 C4 107.9(11)
C2 N3 C24 123.1(12)
C4 N3 C24 129.0(13)
C21 C22 C23 114.6(15)
C21 C22 H22A 108.6
C23 C22 H22A 108.6
C21 C22 H22B 108.6
C23 C22 H22B 108.6
H22A C22 H22B 107.6
C11 C12 C13 111.7(10)
C11 C12 H12A 109.3
C13 C12 H12A 109.3
C11 C12 H12B 109.3
C13 C12 H12B 109.3
H12A C12 H12B 107.9
C9 C10 C11 112.8(12)
C9 C10 H10A 109.0
C11 C10 H10A 109.0
C9 C10 H10B 109.0
C11 C10 H10B 109.0
H10A C10 H10B 107.8
C16 C15 C14 114.5(9)
C16 C15 H15A 108.6
C14 C15 H15A 108.6
C16 C15 H15B 108.6
C14 C15 H15B 108.6
H15A C15 H15B 107.6
N3 C24 H24A 109.5
N3 C24 H24B 109.5
H24A C24 H24B 109.5
N3 C24 H24C 109.5
H24A C24 H24C 109.5
H24B C24 H24C 109.5
C4 C5 N1 103.8(13)
C4 C5 H5 128.1
N1 C5 H5 128.1
C21 C20 C19 113.2(11)
C21 C20 H20A 108.9
C19 C20 H20A 108.9
C21 C20 H20B 108.9
C19 C20 H20B 108.9
H20A C20 H20B 107.7
C13 C14 C15 113.1(10)
C13 C14 H14A 109.0
C15 C14 H14A 109.0
C13 C14 H14B 109.0
C15 C14 H14B 109.0
H14A C14 H14B 107.8
C12 C11 C10 109.4(11)
C12 C11 H11A 109.8
C10 C11 H11A 109.8
C12 C11 H11B 109.8
C10 C11 H11B 109.8
H11A C11 H11B 108.3
N1 C2 N3 106.3(10)
N1 C2 H2 126.9
N3 C2 H2 126.9
C18 C19 C20 114.1(10)
C18 C19 H19A 108.7
C20 C19 H19A 108.7
C18 C19 H19B 108.7
C20 C19 H19B 108.7
H19A C19 H19B 107.6
C22 C23 H23A 109.5
C22 C23 H23B 109.5
H23A C23 H23B 109.5
C22 C23 H23C 109.5
H23A C23 H23C 109.5
H23B C23 H23C 109.5
C15 C16 C17 114.5(10)
C15 C16 H16A 108.6
C17 C16 H16A 108.6
C15 C16 H16B 108.6
C17 C16 H16B 108.6
H16A C16 H16B 107.6
C5 C4 N3 108.4(13)
C5 C4 H4 125.8
N3 C4 H4 125.8
C6 C7A C8A 115.6(12)
C6 C7A H7A1 108.4
C8A C7A H7A1 108.4
C6 C7A H7A2 108.4
C8A C7A H7A2 108.4
H7A1 C7A H7A2 107.5
C9 C8A C7A 108.0(11)
C9 C8A H8A1 110.1
C7A C8A H8A1 110.1
C9 C8A H8A2 110.1
C7A C8A H8A2 110.1
H8A1 C8A H8A2 108.4
C8B C7B C6 103.3(10)
C8B C7B H7B1 111.1
C6 C7B H7B1 111.1
C8B C7B H7B2 111.1
C6 C7B H7B2 111.1
H7B1 C7B H7B2 109.1
C7B C8B C9 107.5(7)
C7B C8B H8B1 110.2
C9 C8B H8B1 110.2
C7B C8B H8B2 110.2
C9 C8B H8B2 110.2
H8B1 C8B H8B2 108.5
N1 C6 C7A 123.1(12)
N1 C6 C7B 101.0(8)
C7A C6 C7B 38.7(9)
N1 C6 H6AA 106.5
C7A C6 H6AA 106.5
C7B C6 H6AA 144.9
N1 C6 H6BA 106.5
C7A C6 H6BA 106.5
C7B C6 H6BA 85.6
H6AA C6 H6BA 106.5
N1 C6 H6AB 112.0
C7A C6 H6AB 77.3
C7B C6 H6AB 115.6
H6AA C6 H6AB 32.8
H6BA C6 H6AB 130.1
N1 C6 H6BB 108.9
C7A C6 H6BB 120.4
C7B C6 H6BB 109.3
H6AA C6 H6BB 82.1
H6BA C6 H6BB 25.2
H6AB C6 H6BB 109.6

loop_
_geom_bond_atom_site_label_1
_geom_bond_atom_site_label_2
_geom_bond_distance
Ta1 F3 1.795(7)
Ta1 F6 1.821(7)
Ta1 F2 1.837(7)
Ta1 F4 1.842(8)
Ta1 F5 1.846(7)
Ta1 F1 1.867(6)
N1 C2 1.283(12)
N1 C5 1.331(16)
N1 C6 1.486(11)
C21 C20 1.503(12)
C21 C22 1.505(12)
C21 H21A 0.9700
C21 H21B 0.9700
C9 C10 1.459(12)
C9 C8A 1.494(10)
C9 C8B 1.568(5)
C9 H9AA 0.9700
C9 H9BA 0.9700
C9 H9AB 0.9700
C9 H9BB 0.9700
C18 C17 1.509(11)
C18 C19 1.512(11)
C18 H18A 0.9700
C18 H18B 0.9700
C17 C16 1.518(11)
C17 H17A 0.9700
C17 H17B 0.9700
C13 C14 1.505(11)
C13 C12 1.512(11)
C13 H13A 0.9700
C13 H13B 0.9700
N3 C2 1.307(12)
N3 C4 1.363(14)
N3 C24 1.483(14)
C22 C23 1.510(10)
C22 H22A 0.9700
C22 H22B 0.9700
C12 C11 1.488(11)
C12 H12A 0.9700
C12 H12B 0.9700
C10 C11 1.491(9)
C10 H10A 0.9700
C10 H10B 0.9700
C15 C16 1.513(11)
C15 C14 1.514(10)
C15 H15A 0.9700
C15 H15B 0.9700
C24 H24A 0.9600
C24 H24B 0.9600
C24 H24C 0.9600
C5 C4 1.324(18)
C5 H5 0.9300
C20 C19 1.516(11)
C20 H20A 0.9700
C20 H20B 0.9700
C14 H14A 0.9700
C14 H14B 0.9700
C11 H11A 0.9700
C11 H11B 0.9700
C2 H2 0.9300
C19 H19A 0.9700
C19 H19B 0.9700
C23 H23A 0.9600
C23 H23B 0.9600
C23 H23C 0.9600
C16 H16A 0.9700
C16 H16B 0.9700
C4 H4 0.9300
C7A C6 1.492(10)
C7A C8A 1.525(11)
C7A H7A1 0.9700
C7A H7A2 0.9700
C8A H8A1 0.9700
C8A H8A2 0.9700
C7B C8B 1.491(8)
C7B C6 1.585(7)
C7B H7B1 0.9700
C7B H7B2 0.9700
C8B H8B1 0.9700
C8B H8B2 0.9700
C6 H6AA 0.9700
C6 H6BA 0.9700
C6 H6AB 0.9700
C6 H6BB 0.9700
